data_2022765
loop_
_publ_author_name
'Naghiyev, Farid N.'
'Khrustalev, Victor N.'
'Asadov, Khammed A.'
'Akkurt, Mehmet'
'Khalilov, Ali N.'
'Bhattarai, Ajaya'
'Mamedov, &#x130;brahim G'

_publ_section_title
;
 Crystal structure and Hirshfeld surface analysis of
 2-amino-6-[(1-phenyl-eth-yl)amino]-4-(thio-phen-2-yl)pyridine-3,5-dicarbo-nitrile.
;
_journal_coeditor_code VM2282
_journal_issue 'Pt 6'
_journal_name_full 'Acta crystallographica. Section E, Crystallographic communications'
_journal_page_first 526
_journal_page_last 530
_journal_paper_doi 10.1107/S2056989023003845
_journal_volume 79
_journal_year 2023
_chemical_absolute_configuration ad
_chemical_formula_iupac 'C19 H15 N5 S'
_chemical_formula_moiety 'C19 H15 N5 S'
_chemical_formula_sum 'C19 H15 N5 S'
_chemical_formula_weight 345.42
_chemical_name_systematic
;
2-Amino-6-[(1-phenylethyl)amino]-4-(thiophen-2-yl)pyridine-3,5-dicarbonitrile
;
_space_group_crystal_system orthorhombic
_space_group_IT_number 18
_space_group_name_Hall 'P 2 2ab'
_space_group_name_H-M_alt 'P 21 21 2'
_atom_sites_solution_hydrogens mixed
_atom_sites_solution_primary difmap
_atom_sites_solution_secondary difmap
_audit_creation_method SHELXL-2013
_cell_angle_alpha 90
_cell_angle_beta 90
_cell_angle_gamma 90
_cell_formula_units_Z 4
_cell_length_a 7.89079(13)
_cell_length_b 16.4990(3)
_cell_length_c 13.1394(3)
_cell_measurement_reflns_used 17132
_cell_measurement_temperature 100(2)
_cell_measurement_theta_max 79.22
_cell_measurement_theta_min 3.37
_cell_volume 1710.62(6)
_computing_cell_refinement
;
CrysAlisPro 1.171.41.117a (Rigaku OD, 2022)
;
_computing_data_collection
;
CrysAlisPro 1.171.41.117a (Rigaku OD, 2022)
;
_computing_data_reduction
;
CrysAlisPro 1.171.41.117a (Rigaku OD, 2022)
;
_computing_molecular_graphics
;
ORTEP-3 for Windows (Farrugia, 2012)
;
_computing_publication_material
;
PLATON (Spek, 2020)
;
_computing_structure_refinement
;
<i>SHELXL2018/3</i> (Sheldrick, 2015b)
;
_computing_structure_solution
;
<i>SHELXT2014/5</i> (Sheldrick, 2015a)
;
_diffrn_ambient_temperature 100(2)
_diffrn_measured_fraction_theta_full 1.000
_diffrn_measured_fraction_theta_max 0.996
_diffrn_measurement_device_type 'XtaLAB Synergy, Dualflex, HyPix'
_diffrn_measurement_method '\f and \w scans'
_diffrn_radiation_type CuK\a
_diffrn_radiation_wavelength 1.54184
_diffrn_reflns_av_R_equivalents 0.0444
_diffrn_reflns_av_unetI/netI 0.0244
_diffrn_reflns_limit_h_max 9
_diffrn_reflns_limit_h_min -10
_diffrn_reflns_limit_k_max 20
_diffrn_reflns_limit_k_min -21
_diffrn_reflns_limit_l_max 16
_diffrn_reflns_limit_l_min -16
_diffrn_reflns_number 26907
_diffrn_reflns_theta_full 67.684
_diffrn_reflns_theta_max 79.683
_diffrn_reflns_theta_min 3.364
_diffrn_source 'micro-focus sealed X-ray tube'
_diffrn_standards_decay_% 0
_diffrn_standards_interval_count 0
_diffrn_standards_interval_time 0
_diffrn_standards_number 0
_exptl_absorpt_coefficient_mu 1.766
_exptl_absorpt_correction_T_max 0.939
_exptl_absorpt_correction_T_min 0.532
_exptl_absorpt_correction_type gaussian
_exptl_absorpt_process_details
;
(CrysAlisPro; Rigaku OD, 2022)
;
_exptl_crystal_colour colourless
_exptl_crystal_density_diffrn 1.341
_exptl_crystal_description needle
_exptl_crystal_F_000 720
_exptl_crystal_size_max 0.40
_exptl_crystal_size_mid 0.04
_exptl_crystal_size_min 0.03
_refine_diff_density_max 0.153
_refine_diff_density_min -0.250
_refine_ls_abs_structure_details
;
 Refined as an inversion twin
;
_refine_ls_abs_structure_Flack 0.13(3)
_refine_ls_extinction_method none
_refine_ls_goodness_of_fit_ref 1.050
_refine_ls_hydrogen_treatment mixed
_refine_ls_matrix_type full
_refine_ls_number_parameters 276
_refine_ls_number_reflns 3713
_refine_ls_number_restraints 12
_refine_ls_restrained_S_all 1.052
_refine_ls_R_factor_all 0.0366
_refine_ls_R_factor_gt 0.0358
_refine_ls_shift/su_max 0.001
_refine_ls_shift/su_mean 0.000
_refine_ls_structure_factor_coef Fsqd
_refine_ls_weighting_details 'w=1/[\s^2^(Fo^2^)+(0.0507P)^2^+0.5356P] where P=(Fo^2^+2Fc^2^)/3'
_refine_ls_weighting_scheme calc
_refine_ls_wR_factor_gt 0.0952
_refine_ls_wR_factor_ref 0.0958
_reflns_number_gt 3612
_reflns_number_total 3713
_reflns_threshold_expression 'I > 2\s(I)'
_cod_data_source_file vm2282sup1.cif
_cod_data_source_block I
_cod_depositor_comments 'Adding full bibliography for 2022765.cif.'
_cod_database_code 2022765
_cod_database_fobs_code 2022765
_shelx_space_group_comment
;
The symmetry employed for this shelxl refinement is uniquely defined
by the following loop, which should always be used as a source of
symmetry information in preference to the above space-group names.
They are only intended as comments.
;
_shelx_estimated_absorpt_t_min 0.538
_shelx_estimated_absorpt_t_max 0.949
_shelxl_version_number .2013

loop_
_space_group_symop_operation_xyz
'x, y, z'
'-x, -y, z'
'-x+1/2, y+1/2, -z'
'x+1/2, -y+1/2, -z'

loop_
_atom_site_type_symbol
_atom_site_label
_atom_site_fract_x
_atom_site_fract_y
_atom_site_fract_z
_atom_site_U_iso_or_equiv
_atom_site_adp_type
_atom_site_calc_flag
_atom_site_occupancy
_atom_site_disorder_assembly
_atom_site_disorder_group
S S1 0.1793(3) 0.56636(9) 0.24471(14) 0.0306(3) Uani d 0.6 A 1
S S1A 0.3236(6) 0.42012(16) 0.2521(3) 0.0254(6) Uani d 0.4 B 2
N N1 0.2686(2) 0.50614(12) 0.64994(15) 0.0250(4) Uani d 1 . .
C C1 0.1399(3) 0.38542(14) 0.77369(17) 0.0270(5) Uani d 1 . .
H H1 0.1288 0.4439 0.7928 0.032 Uiso calc 1 . .
C C2 0.2054(3) 0.44038(13) 0.60337(17) 0.0239(4) Uani d 1 . .
N N2 0.1451(2) 0.38039(12) 0.66239(15) 0.0263(4) Uani d 1 . .
H H2 0.112(4) 0.332(2) 0.636(2) 0.032 Uiso d 1 . .
C C3 0.1980(3) 0.43395(13) 0.49462(17) 0.0237(4) Uani d 1 . .
C C4 0.2528(2) 0.49903(13) 0.43479(15) 0.0236(4) Uani d 1 . .
C C5 0.3127(3) 0.56866(13) 0.48450(17) 0.0244(4) Uani d 1 . .
C C6 0.3206(3) 0.56878(12) 0.59318(17) 0.0242(4) Uani d 1 . .
N N6 0.3851(3) 0.63253(13) 0.64322(17) 0.0288(4) Uani d 1 . .
H H6A 0.392(4) 0.6297(19) 0.712(3) 0.035 Uiso d 1 . .
H H6B 0.413(4) 0.679(2) 0.615(2) 0.035 Uiso d 1 . .
C C7 0.2992(3) 0.35278(14) 0.82352(17) 0.0255(4) Uani d 1 . .
C C8 0.3550(3) 0.27466(15) 0.80460(19) 0.0313(5) Uani d 1 . .
H H8 0.2958 0.2417 0.7571 0.038 Uiso calc 1 . .
C C9 0.4974(3) 0.24370(16) 0.8545(2) 0.0352(5) Uani d 1 . .
H H9 0.5354 0.1903 0.8402 0.042 Uiso calc 1 . .
C C10 0.5827(3) 0.29053(17) 0.9245(2) 0.0352(5) Uani d 1 . .
H H10 0.6777 0.2691 0.9599 0.042 Uiso calc 1 . .
C C11 0.5292(3) 0.3690(2) 0.9429(2) 0.0429(6) Uani d 1 . .
H H11 0.5883 0.4019 0.9904 0.051 Uiso calc 1 . .
C C12 0.3887(3) 0.39989(17) 0.8918(2) 0.0361(6) Uani d 1 . .
H H12 0.3540 0.4541 0.9041 0.043 Uiso calc 1 . .
C C13 -0.0172(3) 0.34112(18) 0.8124(2) 0.0361(6) Uani d 1 . .
H H13A -0.1190 0.3670 0.7847 0.054 Uiso calc 1 . .
H H13B -0.0203 0.3435 0.8869 0.054 Uiso calc 1 . .
H H13C -0.0133 0.2844 0.7904 0.054 Uiso calc 1 . .
C C14 0.1206(3) 0.36403(14) 0.45060(17) 0.0257(4) Uani d 1 . .
N N14 0.0540(3) 0.30718(12) 0.41871(16) 0.0310(4) Uani d 1 . .
C C15 0.251(3) 0.4906(6) 0.3229(3) 0.029(3) Uani d 0.6 A 1
C C16 0.3006(16) 0.4236(4) 0.2681(5) 0.025(2) Uani d 0.6 A 1
H H16 0.3422 0.3748 0.2974 0.030 Uiso calc 0.6 A 1
C C17 0.2816(10) 0.4371(4) 0.1618(5) 0.0346(15) Uani d 0.6 A 1
H H17 0.3135 0.3981 0.1121 0.042 Uiso calc 0.6 A 1
C C18 0.2137(10) 0.5107(4) 0.1371(5) 0.0366(17) Uani d 0.6 A 1
H H18 0.1893 0.5284 0.0698 0.044 Uiso calc 0.6 A 1
C C15A 0.246(4) 0.4989(10) 0.3229(3) 0.024(4) Uani d 0.4 B 2
C C16A 0.180(2) 0.5595(5) 0.2643(5) 0.025(2) Uani d 0.4 B 2
H H16A 0.1294 0.6078 0.2899 0.030 Uiso calc 0.4 B 2
C C17A 0.1963(15) 0.5398(6) 0.1596(6) 0.029(2) Uani d 0.4 B 2
H H17A 0.1595 0.5750 0.1069 0.035 Uiso calc 0.4 B 2
C C18A 0.2696(14) 0.4661(7) 0.1404(6) 0.032(2) Uani d 0.4 B 2
H H18A 0.2877 0.4439 0.0746 0.038 Uiso calc 0.4 B 2
C C19 0.3707(3) 0.63853(14) 0.43145(18) 0.0256(4) Uani d 1 . .
N N19 0.4186(3) 0.69712(13) 0.39337(16) 0.0298(4) Uani d 1 . .

loop_
_atom_site_aniso_label
_atom_site_aniso_U_11
_atom_site_aniso_U_22
_atom_site_aniso_U_33
_atom_site_aniso_U_12
_atom_site_aniso_U_13
_atom_site_aniso_U_23
S1 0.0317(6) 0.0288(5) 0.0314(6) -0.0050(5) -0.0049(7) 0.0067(5)
S1A 0.0253(13) 0.0248(10) 0.0261(9) 0.0020(6) 0.0027(10) -0.0027(8)
N1 0.0238(8) 0.0243(9) 0.0269(9) -0.0001(7) -0.0007(7) -0.0006(7)
C1 0.0261(10) 0.0271(10) 0.0279(11) 0.0024(8) 0.0027(9) -0.0004(8)
C2 0.0183(9) 0.0223(9) 0.0311(11) 0.0022(8) 0.0001(8) 0.0025(8)
N2 0.0276(9) 0.0248(9) 0.0266(9) -0.0007(7) 0.0000(7) 0.0024(7)
C3 0.0199(9) 0.0236(10) 0.0276(10) 0.0018(9) -0.0015(8) 0.0009(8)
C4 0.0157(9) 0.0249(11) 0.0303(11) 0.0022(8) -0.0005(7) 0.0013(9)
C5 0.0190(9) 0.0246(10) 0.0298(10) 0.0012(9) 0.0002(8) 0.0012(8)
C6 0.0190(9) 0.0221(10) 0.0314(11) 0.0014(8) -0.0005(8) -0.0016(8)
N6 0.0314(9) 0.0257(10) 0.0293(10) -0.0028(8) -0.0022(8) -0.0013(8)
C7 0.0234(10) 0.0289(11) 0.0242(9) -0.0018(8) 0.0052(8) 0.0007(8)
C8 0.0296(11) 0.0290(11) 0.0355(12) -0.0022(9) -0.0070(9) -0.0009(9)
C9 0.0301(11) 0.0311(12) 0.0443(13) 0.0014(10) -0.0047(11) 0.0011(11)
C10 0.0246(10) 0.0491(15) 0.0319(11) -0.0009(10) -0.0018(9) 0.0025(11)
C11 0.0339(13) 0.0532(16) 0.0415(14) -0.0033(12) -0.0083(11) -0.0148(13)
C12 0.0335(12) 0.0384(14) 0.0364(12) 0.0008(10) -0.0007(10) -0.0108(11)
C13 0.0260(11) 0.0479(15) 0.0344(12) 0.0015(11) 0.0037(10) 0.0083(11)
C14 0.0245(9) 0.0252(10) 0.0273(10) 0.0023(8) -0.0004(8) 0.0028(9)
N14 0.0334(10) 0.0264(10) 0.0331(10) -0.0023(8) -0.0034(8) 0.0012(8)
C15 0.022(6) 0.027(4) 0.036(6) -0.011(3) -0.004(4) 0.009(3)
C16 0.023(3) 0.033(3) 0.020(3) 0.0021(19) 0.003(2) -0.0031(17)
C17 0.027(3) 0.049(4) 0.028(3) -0.006(3) -0.001(2) -0.003(3)
C18 0.029(3) 0.061(6) 0.020(3) -0.016(4) 0.001(3) 0.004(3)
C15A 0.017(7) 0.036(6) 0.020(6) 0.001(6) 0.004(6) -0.005(5)
C16A 0.023(3) 0.033(3) 0.020(3) 0.0021(19) 0.003(2) -0.0031(17)
C17A 0.027(3) 0.048(6) 0.012(4) 0.000(4) 0.003(3) -0.001(3)
C18A 0.022(4) 0.053(8) 0.020(4) 0.011(5) -0.001(3) 0.005(5)
C19 0.0224(9) 0.0251(10) 0.0293(10) 0.0005(8) -0.0009(9) -0.0030(9)
N19 0.0300(9) 0.0265(10) 0.0331(10) -0.0034(8) 0.0004(8) -0.0006(8)

loop_
_atom_type_symbol
_atom_type_description
_atom_type_scat_dispersion_real
_atom_type_scat_dispersion_imag
_atom_type_scat_source
C C 0.0181 0.0091 'International Tables Vol C Tables 4.2.6.8 and 6.1.1.4'
H H 0.0000 0.0000 'International Tables Vol C Tables 4.2.6.8 and 6.1.1.4'
N N 0.0311 0.0180 'International Tables Vol C Tables 4.2.6.8 and 6.1.1.4'
S S 0.3331 0.5567 'International Tables Vol C Tables 4.2.6.8 and 6.1.1.4'

loop_
_geom_angle_atom_site_label_1
_geom_angle_atom_site_label_2
_geom_angle_atom_site_label_3
_geom_angle_site_symmetry_1
_geom_angle_site_symmetry_3
_geom_angle
_geom_angle_publ_flag
C18 S1 C15 . . 93.0(4) ?
C18A S1A C15A . . 92.3(5) ?
C6 N1 C2 . . 118.95(19) ?
N2 C1 C7 . . 112.82(18) ?
N2 C1 C13 . . 109.13(19) ?
C7 C1 C13 . . 111.07(19) ?
N2 C1 H1 . . 107.9 ?
C7 C1 H1 . . 107.9 ?
C13 C1 H1 . . 107.9 ?
N1 C2 N2 . . 117.6(2) ?
N1 C2 C3 . . 122.0(2) ?
N2 C2 C3 . . 120.4(2) ?
C2 N2 C1 . . 122.9(2) ?
C2 N2 H2 . . 122(2) ?
C1 N2 H2 . . 115(2) ?
C4 C3 C14 . . 121.65(19) ?
C4 C3 C2 . . 119.4(2) ?
C14 C3 C2 . . 118.7(2) ?
C3 C4 C5 . . 118.08(19) ?
C3 C4 C15A . . 123.3(11) ?
C5 C4 C15A . . 118.6(11) ?
C3 C4 C15 . . 118.9(7) ?
C5 C4 C15 . . 123.0(7) ?
C4 C5 C19 . . 122.9(2) ?
C4 C5 C6 . . 118.7(2) ?
C19 C5 C6 . . 118.3(2) ?
N1 C6 N6 . . 116.7(2) ?
N1 C6 C5 . . 122.8(2) ?
N6 C6 C5 . . 120.5(2) ?
C6 N6 H6A . . 118(2) ?
C6 N6 H6B . . 125(2) ?
H6A N6 H6B . . 117(3) ?
C12 C7 C8 . . 118.5(2) ?
C12 C7 C1 . . 120.3(2) ?
C8 C7 C1 . . 121.1(2) ?
C7 C8 C9 . . 120.8(2) ?
C7 C8 H8 . . 119.6 ?
C9 C8 H8 . . 119.6 ?
C10 C9 C8 . . 120.1(2) ?
C10 C9 H9 . . 120.0 ?
C8 C9 H9 . . 120.0 ?
C9 C10 C11 . . 119.5(2) ?
C9 C10 H10 . . 120.2 ?
C11 C10 H10 . . 120.2 ?
C10 C11 C12 . . 120.1(2) ?
C10 C11 H11 . . 119.9 ?
C12 C11 H11 . . 119.9 ?
C7 C12 C11 . . 121.0(3) ?
C7 C12 H12 . . 119.5 ?
C11 C12 H12 . . 119.5 ?
C1 C13 H13A . . 109.5 ?
C1 C13 H13B . . 109.5 ?
H13A C13 H13B . . 109.5 ?
C1 C13 H13C . . 109.5 ?
H13A C13 H13C . . 109.5 ?
H13B C13 H13C . . 109.5 ?
N14 C14 C3 . . 177.1(2) ?
C16 C15 C4 . . 126.3(4) ?
C16 C15 S1 . . 111.5(3) ?
C4 C15 S1 . . 122.2(3) ?
C15 C16 C17 . . 110.9(5) ?
C15 C16 H16 . . 124.5 ?
C17 C16 H16 . . 124.5 ?
C18 C17 C16 . . 114.4(6) ?
C18 C17 H17 . . 122.8 ?
C16 C17 H17 . . 122.8 ?
C17 C18 S1 . . 110.1(6) ?
C17 C18 H18 . . 125.0 ?
S1 C18 H18 . . 125.0 ?
C16A C15A C4 . . 125.1(5) ?
C16A C15A S1A . . 112.8(3) ?
C4 C15A S1A . . 122.1(4) ?
C15A C16A C17A . . 109.9(6) ?
C15A C16A H16A . . 125.0 ?
C17A C16A H16A . . 125.0 ?
C18A C17A C16A . . 115.0(9) ?
C18A C17A H17A . . 122.5 ?
C16A C17A H17A . . 122.5 ?
C17A C18A S1A . . 110.0(8) ?
C17A C18A H18A . . 125.0 ?
S1A C18A H18A . . 125.0 ?
N19 C19 C5 . . 176.4(2) ?

loop_
_geom_bond_atom_site_label_1
_geom_bond_atom_site_label_2
_geom_bond_site_symmetry_2
_geom_bond_distance
_geom_bond_publ_flag
S1 C18 . 1.708(4) ?
S1 C15 . 1.713(4) ?
S1A C18A . 1.707(4) ?
S1A C15A . 1.711(4) ?
N1 C6 . 1.339(3) ?
N1 C2 . 1.342(3) ?
C1 N2 . 1.465(3) ?
C1 C7 . 1.516(3) ?
C1 C13 . 1.526(3) ?
C1 H1 . 1.0000 ?
C2 N2 . 1.344(3) ?
C2 C3 . 1.434(3) ?
N2 H2 . 0.91(3) ?
C3 C4 . 1.399(3) ?
C3 C14 . 1.428(3) ?
C4 C5 . 1.404(3) ?
C4 C15A . 1.472(4) ?
C4 C15 . 1.477(3) ?
C5 C19 . 1.423(3) ?
C5 C6 . 1.429(3) ?
C6 N6 . 1.341(3) ?
N6 H6A . 0.91(3) ?
N6 H6B . 0.89(3) ?
C7 C12 . 1.382(3) ?
C7 C8 . 1.384(3) ?
C8 C9 . 1.398(3) ?
C8 H8 . 0.9500 ?
C9 C10 . 1.377(4) ?
C9 H9 . 0.9500 ?
C10 C11 . 1.384(4) ?
C10 H10 . 0.9500 ?
C11 C12 . 1.392(4) ?
C11 H11 . 0.9500 ?
C12 H12 . 0.9500 ?
C13 H13A . 0.9800 ?
C13 H13B . 0.9800 ?
C13 H13C . 0.9800 ?
C14 N14 . 1.154(3) ?
C15 C16 . 1.377(4) ?
C16 C17 . 1.423(4) ?
C16 H16 . 0.9500 ?
C17 C18 . 1.368(9) ?
C17 H17 . 0.9500 ?
C18 H18 . 0.9500 ?
C15A C16A . 1.368(4) ?
C16A C17A . 1.420(4) ?
C16A H16A . 0.9500 ?
C17A C18A . 1.369(13) ?
C17A H17A . 0.9500 ?
C18A H18A . 0.9500 ?
C19 N19 . 1.152(3) ?

loop_
_geom_hbond_atom_site_label_D
_geom_hbond_atom_site_label_H
_geom_hbond_atom_site_label_A
_geom_hbond_site_symmetry_A
_geom_hbond_distance_DH
_geom_hbond_distance_HA
_geom_hbond_distance_DA
_geom_hbond_angle_DHA
N2 H2 N19 3_546 0.91(3) 2.28(3) 3.152(3) 163(3)
N6 H6B N14 3_556 0.89(3) 2.17(4) 3.033(3) 164(3)
N6 H6A Cg4 2_665 0.91(3) 2.62(4) 3.405(2) 145(3)

loop_
_geom_torsion_atom_site_label_1
_geom_torsion_atom_site_label_2
_geom_torsion_atom_site_label_3
_geom_torsion_atom_site_label_4
_geom_torsion_site_symmetry_1
_geom_torsion_site_symmetry_2
_geom_torsion_site_symmetry_3
_geom_torsion_site_symmetry_4
_geom_torsion
_geom_torsion_publ_flag
C6 N1 C2 N2 . . . . -176.22(19) ?
C6 N1 C2 C3 . . . . 2.5(3) ?
N1 C2 N2 C1 . . . . 2.4(3) ?
C3 C2 N2 C1 . . . . -176.30(19) ?
C7 C1 N2 C2 . . . . -90.5(2) ?
C13 C1 N2 C2 . . . . 145.6(2) ?
N1 C2 C3 C4 . . . . -2.2(3) ?
N2 C2 C3 C4 . . . . 176.47(18) ?
N1 C2 C3 C14 . . . . -176.64(19) ?
N2 C2 C3 C14 . . . . 2.0(3) ?
C14 C3 C4 C5 . . . . 174.0(2) ?
C2 C3 C4 C5 . . . . -0.3(3) ?
C14 C3 C4 C15A . . . . -4.1(12) ?
C2 C3 C4 C15A . . . . -178.4(11) ?
C14 C3 C4 C15 . . . . -8.0(9) ?
C2 C3 C4 C15 . . . . 177.7(8) ?
C3 C4 C5 C19 . . . . -179.6(2) ?
C15A C4 C5 C19 . . . . -1.4(11) ?
C15 C4 C5 C19 . . . . 2.4(9) ?
C3 C4 C5 C6 . . . . 2.2(3) ?
C15A C4 C5 C6 . . . . -179.5(11) ?
C15 C4 C5 C6 . . . . -175.7(8) ?
C2 N1 C6 N6 . . . . -179.01(19) ?
C2 N1 C6 C5 . . . . -0.4(3) ?
C4 C5 C6 N1 . . . . -2.0(3) ?
C19 C5 C6 N1 . . . . 179.74(19) ?
C4 C5 C6 N6 . . . . 176.58(19) ?
C19 C5 C6 N6 . . . . -1.6(3) ?
N2 C1 C7 C12 . . . . 126.2(2) ?
C13 C1 C7 C12 . . . . -110.9(3) ?
N2 C1 C7 C8 . . . . -56.0(3) ?
C13 C1 C7 C8 . . . . 66.9(3) ?
C12 C7 C8 C9 . . . . 0.9(4) ?
C1 C7 C8 C9 . . . . -176.9(2) ?
C7 C8 C9 C10 . . . . 0.9(4) ?
C8 C9 C10 C11 . . . . -1.7(4) ?
C9 C10 C11 C12 . . . . 0.8(4) ?
C8 C7 C12 C11 . . . . -1.8(4) ?
C1 C7 C12 C11 . . . . 176.0(2) ?
C10 C11 C12 C7 . . . . 1.0(4) ?
C3 C4 C15 C16 . . . . -42(2) ?
C5 C4 C15 C16 . . . . 135.4(17) ?
C15A C4 C15 C16 . . . . 17E1(3) ?
C3 C4 C15 S1 . . . . 136.5(12) ?
C5 C4 C15 S1 . . . . -46(2) ?
C15A C4 C15 S1 . . . . -1E1(2) ?
C18 S1 C15 C16 . . . . 0.1(16) ?
C18 S1 C15 C4 . . . . -179.0(17) ?
C4 C15 C16 C17 . . . . -179.8(17) ?
S1 C15 C16 C17 . . . . 1(2) ?
C15 C16 C17 C18 . . . . -2.2(17) ?
C16 C17 C18 S1 . . . . 2.3(10) ?
C15 S1 C18 C17 . . . . -1.3(10) ?
C3 C4 C15A C16A . . . . 130(2) ?
C5 C4 C15A C16A . . . . -48(4) ?
C15 C4 C15A C16A . . . . 17E1(3) ?
C3 C4 C15A S1A . . . . -50(3) ?
C5 C4 C15A S1A . . . . 132.2(18) ?
C15 C4 C15A S1A . . . . -1E1(2) ?
C18A S1A C15A C16A . . . . 0(2) ?
C18A S1A C15A C4 . . . . -180(2) ?
C4 C15A C16A C17A . . . . 179(2) ?
S1A C15A C16A C17A . . . . -1(3) ?
C15A C16A C17A C18A . . . . 1(2) ?
C16A C17A C18A S1A . . . . -1.2(15) ?
C15A S1A C18A C17A . . . . 0.6(15) ?
